data_4114949
loop_
_publ_author_name
'Mikael Retb\/oll'
'Alison J. Edwards'
'A. David Rae'
'Anthony C. Willis'
'Martin A. Bennett'
'Eric Wenger'

_publ_contact_author_address
;
Research School of Chemistry,
Australian National University,
Canberra, A. C. T. 0200, Australia
;
_publ_contact_author_email WENGER@RSC.ANU.EDU.AU
_publ_contact_author_name 'Eric Wenger'
_publ_section_title
;
 Preparation of Benzyne Complexes of Group 10 Metals by Intramolecular
 Suzuki Coupling of ortho-Metalated Phenylboronic Esters: Molecular
 Structure of the First Benzyne-Palladium(0) Complex
;
_journal_name_full 'Journal of the American Chemical Society'
_journal_page_first 8348
_journal_page_last 8360
_journal_paper_doi 10.1021/ja0264091
_journal_volume 124
_journal_year 2002
_chemical_compound_source 'Local laboratory'
_chemical_formula_moiety ' C48 H46 B1 Br1 Ni1 O2 P2, 1.5 C7 H8 '
_chemical_formula_sum 'C58.5 H58 B Br Ni O2 P2'
_chemical_formula_weight 1004.39
_chemical_name_systematic
;
 ?
;
_space_group_IT_number 2
_symmetry_cell_setting triclinic
_symmetry_space_group_name_Hall '-P 1'
_symmetry_space_group_name_H-M 'P -1'
_atom_sites_solution_hydrogens geom
_audit_creation_date 01-18-10
_audit_creation_method 'CRYSTALS_ver_12-03-99 + maXus'
_audit_update_record
;
Preparation of Benzyne Complexes of Group 10 Metals by 
Intramolecular Suzuki Coupling of ortho-Metallated Phenylboronic 
Esters: Molecular Structure of the First Benzyne-Palladium(0) Complex
by Mikael Retb\/oll, Alison J. Edwards, A. David Rae, Anthony C. Willis, 
Martin A. Bennett and Eric Wenger
;
_cell_angle_alpha 85.1981(4)
_cell_angle_beta 88.5163(4)
_cell_angle_gamma 72.3410(4)
_cell_formula_units_Z 2
_cell_length_a 9.92980(10)
_cell_length_b 12.95530(10)
_cell_length_c 20.4921(3)
_cell_measurement_reflns_used 72803
_cell_measurement_temperature 200
_cell_measurement_theta_max 27.485
_cell_measurement_theta_min 2.910
_cell_volume 2503.14(5)
_computing_cell_refinement 'HKL Scalepack (Otwinowski & Minor 1997)'
_computing_data_collection
; 
 COLLECT (Nonius BV, 1997) 
;
_computing_data_reduction 'Denzo and Scalepak (Otwinowski & Minor, 1997)'
_computing_molecular_graphics
; 
 CAMERON (Watkin et al 1996) 
;
_computing_publication_material
; 
 CRYSTALS (Watkin et al 2001)  + maXus(Mackay et al., 1999)
;
_computing_structure_refinement
; 
 CRYSTALS (Watkin et al 2001)  + maXus(Mackay et al., 1999)
;
_computing_structure_solution
; 
SIR97 (Altomare et al, 1999)
;
_diffrn_measured_fraction_theta_max 0.997
_diffrn_measurement_device KappaCCD
_diffrn_measurement_method CCD
_diffrn_orient_matrix_type X=UH
_diffrn_orient_matrix_UB_11 -0.09320
_diffrn_orient_matrix_UB_12 -0.03402
_diffrn_orient_matrix_UB_13 -0.03640
_diffrn_orient_matrix_UB_21 0.05383
_diffrn_orient_matrix_UB_22 -0.00637
_diffrn_orient_matrix_UB_23 -0.06054
_diffrn_orient_matrix_UB_31 0.00921
_diffrn_orient_matrix_UB_32 -0.04455
_diffrn_orient_matrix_UB_33 0.01812
_diffrn_radiation_source 'fine-focus sealed tube'
_diffrn_radiation_type ' MoK\a'
_diffrn_radiation_wavelength_id all
_diffrn_reflns_av_R_equivalents 0.051
_diffrn_reflns_limit_h_max 12
_diffrn_reflns_limit_h_min -12
_diffrn_reflns_limit_k_max 16
_diffrn_reflns_limit_k_min -16
_diffrn_reflns_limit_l_max 26
_diffrn_reflns_limit_l_min -26
_diffrn_reflns_number 75844
_diffrn_reflns_theta_full 27.52
_diffrn_reflns_theta_max 27.52
_diffrn_reflns_theta_min 2.93
_exptl_absorpt_coefficient_mu 1.292
_exptl_absorpt_correction_T_max 0.939
_exptl_absorpt_correction_T_min 0.745
_exptl_absorpt_correction_type integration
_exptl_absorpt_process_details
;
gaussian integration (Coppens, 1970)
;
_exptl_crystal_colour yellow
_exptl_crystal_density_diffrn 1.333
_exptl_crystal_description Plate
_exptl_crystal_F_000 1046
_exptl_crystal_size_max 0.22
_exptl_crystal_size_mid 0.20
_exptl_crystal_size_min 0.05
_refine_diff_density_max 0.38
_refine_diff_density_min -0.38
_refine_ls_extinction_method none
_refine_ls_goodness_of_fit_ref 1.0706
_refine_ls_hydrogen_treatment noref
_refine_ls_matrix_type full
_refine_ls_number_parameters 583
_refine_ls_number_reflns 5981
_refine_ls_R_factor_gt 0.0286
_refine_ls_shift/su_max 0.007106
_refine_ls_structure_factor_coef F
_refine_ls_weighting_details
;
Chebychev polynomial with 3 parameters, Carruthers & Watkin , 1979, 
0.311    0.923E-010.137    
;
_refine_ls_weighting_scheme calc
_refine_ls_wR_factor_ref 0.0318
_reflns_d_resolution_high 0.62
_reflns_d_resolution_low 1.86
_reflns_limit_h_max 12
_reflns_limit_h_min -12
_reflns_limit_k_max 16
_reflns_limit_k_min -16
_reflns_limit_l_max 26
_reflns_limit_l_min 0
_reflns_number_gt 5981
_reflns_number_total 11494
_reflns_threshold_expression 'I> 3.00 sigma(I)'
_cod_data_source_file ja0264091_s2_1.cif
_cod_data_source_block EXW19z
_cod_original_sg_symbol_H-M 'P -1 '
_cod_original_formula_sum ' C58.50 H58 B1 Br1 Ni1 O2 P2 '
_cod_database_code 4114949

loop_
_symmetry_equiv_pos_as_xyz
+X,+Y,+Z
-X,-Y,-Z

loop_
_atom_site_label
_atom_site_type_symbol
_atom_site_fract_x
_atom_site_fract_y
_atom_site_fract_z
_atom_site_U_iso_or_equiv
_atom_site_occupancy
_atom_site_adp_type
Ni1 ni -0.13102(3) 0.65039(2) 0.160334(16) 0.0235 1.0000 Uani
Br1 br -0.18039(3) 0.52219(2) 0.096393(15) 0.0366 1.0000 Uani
P1 p -0.27384(7) 0.79073(5) 0.10003(3) 0.0246 1.0000 Uani
P2 p 0.02857(7) 0.51751(5) 0.21874(3) 0.0241 1.0000 Uani
O1 o -0.3158(2) 0.70356(17) 0.2786(1) 0.0399 1.0000 Uani
O2 o -0.2941(2) 0.81341(18) 0.3561(1) 0.0446 1.0000 Uani
B1 b -0.2448(3) 0.7708(2) 0.29795(15) 0.0296 1.0000 Uani
C1 c -0.0675(3) 0.7528(2) 0.20136(13) 0.0268 1.0000 Uani
C2 c -0.1222(3) 0.7987(2) 0.25987(13) 0.0283 1.0000 Uani
C3 c -0.0623(3) 0.8717(2) 0.28569(14) 0.0333 1.0000 Uani
C4 c 0.0502(3) 0.8987(2) 0.25518(15) 0.0358 1.0000 Uani
C5 c 0.1040(3) 0.8536(2) 0.19732(15) 0.0347 1.0000 Uani
C6 c 0.0449(3) 0.7820(2) 0.17051(13) 0.0304 1.0000 Uani
C7 c -0.4370(3) 0.7128(3) 0.32265(16) 0.0439 1.0000 Uani
C8 c -0.4593(5) 0.6024(4) 0.3332(2) 0.0771 1.0000 Uani
C9 c -0.5629(4) 0.7950(4) 0.28874(19) 0.0732 1.0000 Uani
C10 c -0.3897(3) 0.7556(3) 0.38382(15) 0.0425 1.0000 Uani
C11 c -0.3020(5) 0.6646(4) 0.43105(19) 0.0699 1.0000 Uani
C12 c -0.5060(4) 0.8329(3) 0.42069(19) 0.0613 1.0000 Uani
C13 c -0.4273(3) 0.76246(19) 0.06810(13) 0.0273 1.0000 Uani
C14 c -0.4978(3) 0.7067(2) 0.11088(14) 0.0322 1.0000 Uani
C15 c -0.6233(3) 0.6926(2) 0.09241(16) 0.0380 1.0000 Uani
C16 c -0.6785(3) 0.7315(2) 0.03086(16) 0.0421 1.0000 Uani
C17 c -0.6083(3) 0.7847(2) -0.01208(15) 0.0389 1.0000 Uani
C18 c -0.4829(3) 0.8013(2) 0.00624(13) 0.0322 1.0000 Uani
C19 c -0.3599(3) 0.9222(2) 0.13396(12) 0.0278 1.0000 Uani
C20 c -0.5069(3) 0.9643(2) 0.13597(14) 0.0364 1.0000 Uani
C21 c -0.5723(3) 1.0646(2) 0.16025(16) 0.0449 1.0000 Uani
C22 c -0.4918(4) 1.1239(2) 0.18309(16) 0.0466 1.0000 Uani
C23 c -0.3460(4) 1.0839(2) 0.18106(15) 0.0429 1.0000 Uani
C24 c -0.2807(3) 0.9841(2) 0.15710(14) 0.0341 1.0000 Uani
C25 c -0.1803(3) 0.8265(2) 0.02780(13) 0.0286 1.0000 Uani
C26 c -0.1934(3) 0.9339(2) 0.00580(14) 0.0400 1.0000 Uani
C27 c -0.1196(4) 0.9576(3) -0.04868(16) 0.0474 1.0000 Uani
C28 c -0.0348(3) 0.8754(3) -0.08311(15) 0.0422 1.0000 Uani
C29 c -0.0236(3) 0.7689(2) -0.06281(15) 0.0429 1.0000 Uani
C30 c -0.0944(3) 0.7441(2) -0.00770(14) 0.0360 1.0000 Uani
C31 c 0.2012(3) 0.48150(19) 0.17820(13) 0.0277 1.0000 Uani
C32 c 0.2061(3) 0.4724(2) 0.11056(13) 0.0333 1.0000 Uani
C33 c 0.3350(3) 0.4422(2) 0.07836(15) 0.0396 1.0000 Uani
C34 c 0.4598(3) 0.4227(2) 0.11209(16) 0.0399 1.0000 Uani
C35 c 0.4563(3) 0.4313(2) 0.17878(16) 0.0391 1.0000 Uani
C36 c 0.3280(3) 0.4595(2) 0.21227(14) 0.0334 1.0000 Uani
C37 c -0.0111(3) 0.38850(19) 0.23200(12) 0.0268 1.0000 Uani
C38 c 0.0943(3) 0.2891(2) 0.23365(14) 0.0343 1.0000 Uani
C39 c 0.0622(3) 0.1933(2) 0.25286(16) 0.0436 1.0000 Uani
C40 c -0.0737(3) 0.1971(2) 0.27087(16) 0.0430 1.0000 Uani
C41 c -0.1796(3) 0.2954(2) 0.26867(15) 0.0395 1.0000 Uani
C42 c -0.1484(3) 0.3909(2) 0.24857(14) 0.0338 1.0000 Uani
C43 c 0.0715(3) 0.5341(2) 0.30335(12) 0.0280 1.0000 Uani
C44 c 0.0444(3) 0.4675(2) 0.35618(13) 0.0347 1.0000 Uani
C45 c 0.0782(3) 0.4807(3) 0.41989(15) 0.0435 1.0000 Uani
C46 c 0.1370(3) 0.5602(3) 0.43232(15) 0.0425 1.0000 Uani
C47 c 0.1643(3) 0.6268(2) 0.38077(14) 0.0378 1.0000 Uani
C48 c 0.1323(3) 0.6142(2) 0.31685(13) 0.0322 1.0000 Uani
C49 c 0.3923(5) 0.7360(3) 0.58567(17) 0.0575 1.0000 Uani
C50 c 0.3298(4) 0.8454(3) 0.5945(2) 0.0639 1.0000 Uani
C51 c 0.4023(5) 0.9041(3) 0.6239(2) 0.0706 1.0000 Uani
C52 c 0.5377(5) 0.8562(4) 0.6447(2) 0.0721 1.0000 Uani
C53 c 0.6016(5) 0.7495(4) 0.6360(2) 0.0727 1.0000 Uani
C54 c 0.5291(5) 0.6895(3) 0.60722(19) 0.0630 1.0000 Uani
C55 c 0.3179(7) 0.6705(5) 0.5530(2) 0.1011 1.0000 Uani
H31 h -0.1022(3) 0.9051(2) 0.32698(14) 0.0391 1.0000 Uiso
H41 h 0.0925(3) 0.9498(2) 0.27492(15) 0.0439 1.0000 Uiso
H51 h 0.1848(3) 0.8730(2) 0.17497(15) 0.0419 1.0000 Uiso
H61 h 0.0829(3) 0.7510(2) 0.12833(13) 0.0372 1.0000 Uiso
H81 h -0.5412(5) 0.6064(4) 0.3634(2) 0.1049 1.0000 Uiso
H82 h -0.4797(5) 0.5802(4) 0.2899(2) 0.1049 1.0000 Uiso
H83 h -0.3726(5) 0.5479(4) 0.3525(2) 0.1049 1.0000 Uiso
H91 h -0.6489(4) 0.8049(4) 0.31693(19) 0.0904 1.0000 Uiso
H92 h -0.5797(4) 0.7687(4) 0.24608(19) 0.0904 1.0000 Uiso
H93 h -0.5426(4) 0.8660(4) 0.28050(19) 0.0904 1.0000 Uiso
H111 h -0.3637(5) 0.6225(4) 0.45152(19) 0.0806 1.0000 Uiso
H112 h -0.2231(5) 0.6152(4) 0.40677(19) 0.0806 1.0000 Uiso
H113 h -0.2620(5) 0.6962(4) 0.46598(19) 0.0806 1.0000 Uiso
H121 h -0.5720(4) 0.7937(3) 0.44017(19) 0.0763 1.0000 Uiso
H122 h -0.5592(4) 0.8949(3) 0.38982(19) 0.0763 1.0000 Uiso
H123 h -0.4637(4) 0.8612(3) 0.45639(19) 0.0763 1.0000 Uiso
H141 h -0.4570(3) 0.6776(2) 0.15519(14) 0.0388 1.0000 Uiso
H151 h -0.6734(3) 0.6533(2) 0.12365(16) 0.0475 1.0000 Uiso
H161 h -0.7693(3) 0.7210(2) 0.01758(16) 0.0499 1.0000 Uiso
H171 h -0.6478(3) 0.8123(2) -0.05680(15) 0.0454 1.0000 Uiso
H181 h -0.4322(3) 0.8405(2) -0.02486(13) 0.0389 1.0000 Uiso
H201 h -0.5654(3) 0.9211(2) 0.11979(14) 0.0422 1.0000 Uiso
H211 h -0.6778(3) 1.0940(2) 0.16018(16) 0.0535 1.0000 Uiso
H221 h -0.5385(4) 1.1947(2) 0.20205(16) 0.0540 1.0000 Uiso
H231 h -0.2868(4) 1.1270(2) 0.19683(15) 0.0523 1.0000 Uiso
H241 h -0.1752(3) 0.9561(2) 0.15531(14) 0.0401 1.0000 Uiso
H261 h -0.2570(3) 0.9944(2) 0.02966(14) 0.0482 1.0000 Uiso
H271 h -0.1275(4) 1.0349(3) -0.06310(16) 0.0595 1.0000 Uiso
H281 h 0.0182(3) 0.8930(3) -0.12249(15) 0.0521 1.0000 Uiso
H291 h 0.0368(3) 0.7092(2) -0.08829(15) 0.0492 1.0000 Uiso
H301 h -0.0847(3) 0.6665(2) 0.00677(14) 0.0431 1.0000 Uiso
H321 h 0.1160(3) 0.4879(2) 0.08559(13) 0.0406 1.0000 Uiso
H331 h 0.3373(3) 0.4351(2) 0.03010(15) 0.0500 1.0000 Uiso
H341 h 0.5523(3) 0.4015(2) 0.08850(16) 0.0494 1.0000 Uiso
H351 h 0.5464(3) 0.4178(2) 0.20342(16) 0.0475 1.0000 Uiso
H361 h 0.3266(3) 0.4642(2) 0.26075(14) 0.0395 1.0000 Uiso
H381 h 0.1933(3) 0.2864(2) 0.22123(14) 0.0398 1.0000 Uiso
H391 h 0.1378(3) 0.1218(2) 0.25301(16) 0.0514 1.0000 Uiso
H401 h -0.0955(3) 0.1284(2) 0.28585(16) 0.0510 1.0000 Uiso
H411 h -0.2781(3) 0.2981(2) 0.28195(15) 0.0497 1.0000 Uiso
H421 h -0.2256(3) 0.4618(2) 0.24561(14) 0.0408 1.0000 Uiso
H441 h -0.0005(3) 0.4103(2) 0.34788(13) 0.0418 1.0000 Uiso
H451 h 0.0603(3) 0.4311(3) 0.45694(15) 0.0525 1.0000 Uiso
H461 h 0.1593(3) 0.5703(3) 0.47824(15) 0.0507 1.0000 Uiso
H471 h 0.2082(3) 0.6843(2) 0.38950(14) 0.0455 1.0000 Uiso
H481 h 0.1520(3) 0.6632(2) 0.28000(13) 0.0394 1.0000 Uiso
H501 h 0.2302(4) 0.8818(3) 0.5798(2) 0.0730 1.0000 Uiso
H511 h 0.3543(5) 0.9828(3) 0.6294(2) 0.0790 1.0000 Uiso
H521 h 0.5893(5) 0.9000(4) 0.6658(2) 0.0958 1.0000 Uiso
H531 h 0.7007(5) 0.7141(4) 0.6517(2) 0.0867 1.0000 Uiso
H541 h 0.5768(5) 0.6111(3) 0.60089(19) 0.0744 1.0000 Uiso
H551 h 0.3818(7) 0.5944(5) 0.5514(2) 0.1307 1.0000 Uiso
H552 h 0.2313(7) 0.6698(5) 0.5789(2) 0.1307 1.0000 Uiso
H553 h 0.2901(7) 0.7029(5) 0.5075(2) 0.1307 1.0000 Uiso
C56 c 0.0530(7) 1.0447(6) 0.4839(4) 0.101(3) 0.5000 Uiso
C57 c -0.0222(8) 1.0649(6) 0.5418(4) 0.076(3) 0.5000 Uiso
C58 c -0.1030(8) 0.9982(7) 0.5653(4) 0.097(3) 0.5000 Uiso
C59 c -0.1104(8) 0.9140(7) 0.5302(4) 0.127(5) 0.5000 Uiso
C60 c -0.0355(8) 0.8939(6) 0.4725(4) 0.091(3) 0.5000 Uiso
C61 c 0.0472(7) 0.9597(6) 0.4493(3) 0.065(2) 0.5000 Uiso
C62 c 0.140(1) 1.1146(9) 0.4595(6) 0.173(7) 0.5000 Uiso
H571 h -0.0184(8) 1.1269(6) 0.5668(4) 0.0957 0.5000 Uiso
H581 h -0.1557(8) 1.0119(7) 0.6075(4) 0.1373 0.5000 Uiso
H591 h -0.1707(8) 0.8678(7) 0.5464(4) 0.1618 0.5000 Uiso
H601 h -0.0400(8) 0.8321(6) 0.4474(4) 0.1294 0.5000 Uiso
H611 h 0.1022(7) 0.9447(6) 0.4077(3) 0.0818 0.5000 Uiso
H621 h 0.187(1) 1.0889(9) 0.4175(6) 0.1935 0.5000 Uiso
H622 h 0.214(1) 1.1102(9) 0.4928(6) 0.1935 0.5000 Uiso
H623 h 0.079(1) 1.1915(9) 0.4518(6) 0.1935 0.5000 Uiso

loop_
_atom_site_aniso_label
_atom_site_aniso_U_11
_atom_site_aniso_U_22
_atom_site_aniso_U_33
_atom_site_aniso_U_23
_atom_site_aniso_U_13
_atom_site_aniso_U_12
Ni1 0.02505(17) 0.01971(15) 0.02454(17) -0.00046(12) -0.00391(13) -0.00494(13)
Br1 0.04137(17) 0.02654(13) 0.04031(17) -0.00403(11) -0.01362(13) -0.00651(11)
P1 0.0257(3) 0.0215(3) 0.0250(3) 0.0005(2) -0.0019(3) -0.0050(2)
P2 0.0261(3) 0.0204(3) 0.0248(3) 0.0001(2) -0.0038(3) -0.0057(2)
O1 0.0363(11) 0.0518(12) 0.0381(11) -0.0127(9) 0.0122(9) -0.0215(9)
O2 0.0481(13) 0.0524(13) 0.0390(12) -0.016(1) 0.013(1) -0.022(1)
B1 0.0275(15) 0.0265(14) 0.0317(16) -0.0047(12) -0.0009(12) -0.0030(12)
C1 0.0249(12) 0.0224(12) 0.0308(13) 0.002(1) -0.005(1) -0.005(1)
C2 0.0282(13) 0.0222(12) 0.0324(14) -0.002(1) -0.0034(11) -0.004(1)
C3 0.0359(15) 0.0259(13) 0.0354(15) -0.0055(11) -0.0044(12) -0.0043(11)
C4 0.0358(15) 0.0262(13) 0.0484(17) -0.0024(12) -0.0085(13) -0.0132(11)
C5 0.0292(14) 0.0307(14) 0.0447(17) 0.0068(12) -0.0033(12) -0.0119(11)
C6 0.0306(14) 0.0288(13) 0.0317(14) 0.0018(11) -0.0004(11) -0.0098(11)
C7 0.0319(15) 0.0586(19) 0.0429(18) -0.0072(15) 0.0106(13) -0.0164(14)
C8 0.074(3) 0.080(3) 0.096(3) -0.026(2) 0.042(2) -0.050(2)
C9 0.0369(19) 0.124(4) 0.049(2) 0.007(2) -0.0013(16) -0.013(2)
C10 0.0392(16) 0.0517(18) 0.0352(16) -0.0021(13) 0.0082(13) -0.0124(14)
C11 0.063(2) 0.090(3) 0.047(2) 0.021(2) -0.0011(18) -0.014(2)
C12 0.064(2) 0.064(2) 0.052(2) -0.0145(18) 0.0283(18) -0.0147(19)
C13 0.0287(13) 0.0203(11) 0.0304(14) -0.002(1) -0.002(1) -0.004(1)
C14 0.0328(14) 0.0277(13) 0.0348(15) -0.0005(11) -0.0001(11) -0.0077(11)
C15 0.0296(14) 0.0309(14) 0.0539(19) -0.0031(13) 0.0048(13) -0.0101(11)
C16 0.0302(15) 0.0381(15) 0.058(2) -0.0083(14) -0.0092(14) -0.0082(12)
C17 0.0387(16) 0.0351(14) 0.0379(16) -0.0054(12) -0.0129(13) -0.0020(12)
C18 0.0363(15) 0.0273(13) 0.0298(14) -0.0004(11) -0.0035(11) -0.0052(11)
C19 0.0330(14) 0.0246(12) 0.0227(12) 0.002(1) 0.001(1) -0.005(1)
C20 0.0365(15) 0.0340(14) 0.0366(16) -0.0050(12) 0.0036(12) -0.0073(12)
C21 0.0414(17) 0.0371(16) 0.0500(19) -0.0082(14) 0.0092(14) -0.0022(13)
C22 0.061(2) 0.0326(15) 0.0411(17) -0.0127(13) 0.0090(15) -0.0039(14)
C23 0.056(2) 0.0308(15) 0.0411(17) -0.0049(12) -0.0079(14) -0.0113(14)
C24 0.0396(15) 0.0253(13) 0.0344(15) 0.0003(11) -0.0062(12) -0.0057(11)
C25 0.0271(13) 0.0287(13) 0.0288(13) -0.000(1) -0.001(1) -0.007(1)
C26 0.0509(18) 0.0296(14) 0.0361(16) -0.0010(12) 0.0111(13) -0.0084(13)
C27 0.067(2) 0.0368(16) 0.0400(17) 0.0027(13) 0.0110(15) -0.0208(15)
C28 0.0434(17) 0.0515(18) 0.0337(16) -0.0010(13) 0.0058(13) -0.0185(14)
C29 0.0450(17) 0.0385(16) 0.0390(17) -0.0058(13) 0.0069(13) -0.0035(13)
C30 0.0438(16) 0.0286(13) 0.0336(15) -0.0028(11) 0.0046(12) -0.0082(12)
C31 0.0296(13) 0.0198(11) 0.0335(14) -0.002(1) -0.0015(11) -0.007(1)
C32 0.0332(14) 0.0386(15) 0.0299(14) -0.0069(12) -0.0024(11) -0.0123(12)
C33 0.0426(17) 0.0444(16) 0.0341(16) -0.0107(13) 0.0043(13) -0.0148(13)
C34 0.0345(15) 0.0365(15) 0.0489(18) -0.0098(13) 0.0079(13) -0.0102(12)
C35 0.0285(14) 0.0380(15) 0.0494(18) -0.0063(13) -0.0024(13) -0.0071(12)
C36 0.0316(14) 0.0340(14) 0.0319(14) -0.0014(11) -0.0047(11) -0.0059(11)
C37 0.0299(13) 0.0242(12) 0.0265(13) -0.002(1) -0.002(1) -0.009(1)
C38 0.0348(15) 0.0263(13) 0.0415(16) -0.0019(11) 0.0007(12) -0.0091(11)
C39 0.0485(18) 0.0242(13) 0.0554(19) 0.0015(13) 0.0012(15) -0.0083(12)
C40 0.0534(19) 0.0294(14) 0.0502(18) 0.0037(13) -0.0032(15) -0.0200(13)
C41 0.0353(15) 0.0409(16) 0.0449(17) 0.0061(13) -0.0044(13) -0.0176(13)
C42 0.0320(14) 0.0294(13) 0.0391(16) 0.0010(11) -0.0044(12) -0.0085(11)
C43 0.0280(13) 0.0274(12) 0.0253(13) -0.002(1) -0.002(1) -0.003(1)
C44 0.0397(16) 0.0356(14) 0.0296(14) 0.0005(11) -0.0026(12) -0.0130(12)
C45 0.0509(18) 0.0513(18) 0.0284(15) 0.0010(13) -0.0012(13) -0.0167(15)
C46 0.0466(18) 0.0541(18) 0.0268(15) -0.0063(13) -0.0045(13) -0.0140(15)
C47 0.0385(16) 0.0391(15) 0.0369(16) -0.0081(12) -0.0048(12) -0.0117(13)
C48 0.0346(14) 0.0289(13) 0.0315(14) -0.0014(11) -0.0051(11) -0.0069(11)
C49 0.078(3) 0.061(2) 0.0372(18) 0.0047(16) 0.0035(17) -0.029(2)
C50 0.057(2) 0.055(2) 0.070(3) 0.0072(19) 0.0066(19) -0.0062(18)
C51 0.074(3) 0.049(2) 0.082(3) -0.011(2) 0.018(2) -0.009(2)
C52 0.087(3) 0.073(3) 0.064(3) -0.013(2) -0.000(2) -0.032(2)
C53 0.068(3) 0.077(3) 0.065(3) 0.008(2) -0.014(2) -0.013(2)
C54 0.078(3) 0.047(2) 0.052(2) 0.0033(16) 0.005(2) -0.0026(19)
C55 0.153(5) 0.123(4) 0.063(3) 0.010(3) -0.021(3) -0.099(4)

loop_
_atom_type_symbol
_atom_type_scat_dispersion_real
_atom_type_scat_dispersion_imag
_atom_type_scat_Cromer_Mann_a1
_atom_type_scat_Cromer_Mann_b1
_atom_type_scat_Cromer_Mann_a2
_atom_type_scat_Cromer_Mann_b2
_atom_type_scat_Cromer_Mann_a3
_atom_type_scat_Cromer_Mann_b3
_atom_type_scat_Cromer_Mann_a4
_atom_type_scat_Cromer_Mann_b4
_atom_type_scat_Cromer_Mann_c
_atom_type_scat_source
'C   ' 0.0033 0.0016 2.3100 20.8439 1.0200 10.2075 1.5886 0.5687 0.8650 51.6512 0.2156 International_Tables_Vol_IV_Table_2.2B
'H   ' 0.0000 0.0000 0.4930 10.5109 0.3229 26.1257 0.1402 3.1424 0.0408 57.7997 0.0030 International_Tables_Vol_IV_Table_2.2B
'B   ' 0.0000 0.0010 2.0545 23.2185 1.3326 1.0210 1.0979 60.3498 0.7068 0.1403 -0.1932 International_Tables_Vol_IV_Table_2.2B
'Br  ' -0.3740 2.4560 17.1789 2.1723 5.2358 16.5796 5.6377 0.2609 3.9851 41.4328 2.9557 International_Tables_Vol_IV_Table_2.2B
'Ni  ' 0.2850 1.1130 12.8376 3.8785 7.2920 0.2565 4.4438 12.1763 2.3800 66.3421 1.0341 International_Tables_Vol_IV_Table_2.2B
'O   ' 0.0106 0.0060 3.0485 13.2771 2.2868 5.7011 1.5463 0.3239 0.8670 32.9089 0.2508 International_Tables_Vol_IV_Table_2.2B
'P   ' 0.0900 0.0950 6.4345 1.9067 4.1791 27.1570 1.7800 0.5260 1.4908 68.1645 1.1149 International_Tables_Vol_IV_Table_2.2B

loop_
_diffrn_radiation_wavelength
0.71073

loop_
_exptl_crystal_face_index_h
_exptl_crystal_face_index_k
_exptl_crystal_face_index_l
_exptl_crystal_face_perp_dist
0 0 1 0.010
0 0 -1 0.040
0 -1 0 0.080
0 1 0 0.120
1 1 0 0.080
-1 -1 0 0.140

loop_
_geom_angle_atom_site_label_1
_geom_angle_atom_site_label_2
_geom_angle_atom_site_label_3
_geom_angle
_geom_angle_publ_flag
Br1 Ni1 P1 92.44(2) yes
Br1 Ni1 P2 90.81(2) yes
P1 Ni1 P2 174.42(3) yes
Br1 Ni1 C1 170.57(8) yes
P1 Ni1 C1 87.35(7) yes
P2 Ni1 C1 88.70(7) yes
Ni1 P1 C13 113.65(8) yes
Ni1 P1 C19 121.89(8) yes
C13 P1 C19 100.24(11) yes
Ni1 P1 C25 110.32(8) yes
C13 P1 C25 105.16(12) yes
C19 P1 C25 103.89(12) yes
Ni1 P2 C31 111.46(8) yes
Ni1 P2 C37 115.69(8) yes
C31 P2 C37 103.99(11) yes
Ni1 P2 C43 120.92(8) yes
C31 P2 C43 103.26(12) yes
C37 P2 C43 99.41(11) yes
B1 O1 C7 107.6(2) yes
B1 O2 C10 107.3(2) yes
O1 B1 O2 112.6(3) yes
O1 B1 C2 125.2(2) yes
O2 B1 C2 122.1(2) yes
Ni1 C1 C2 125.16(19) yes
Ni1 C1 C6 116.1(2) yes
C2 C1 C6 118.8(2) yes
B1 C2 C1 122.7(2) yes
B1 C2 C3 118.2(2) yes
C1 C2 C3 119.0(2) yes
C2 C3 C4 121.6(3) yes
C2 C3 H31 118.97(16) no
C4 C3 H31 119.45(16) no
C3 C4 C5 119.4(2) yes
C3 C4 H41 120.23(16) no
C5 C4 H41 120.39(16) no
C4 C5 C6 119.9(3) yes
C4 C5 H51 119.81(16) no
C6 C5 H51 120.29(17) no
C1 C6 C5 121.3(3) yes
C1 C6 H61 119.27(15) no
C5 C6 H61 119.43(17) no
O1 C7 C8 108.0(3) yes
O1 C7 C9 106.7(3) yes
C8 C7 C9 111.2(3) yes
O1 C7 C10 102.0(2) yes
C8 C7 C10 115.6(3) yes
C9 C7 C10 112.4(3) yes
C7 C8 H81 109.70(19) no
C7 C8 H82 108.5(2) no
H81 C8 H82 109.478 no
C7 C8 H83 110.2(2) no
H81 C8 H83 109.474 no
H82 C8 H83 109.476 no
C7 C9 H91 110.04(19) no
C7 C9 H92 109.3(2) no
H91 C9 H92 109.477 no
C7 C9 H93 109.0(2) no
H91 C9 H93 109.475 no
H92 C9 H93 109.477 no
O2 C10 C7 102.6(2) yes
O2 C10 C11 106.2(3) yes
C7 C10 C11 112.6(3) yes
O2 C10 C12 109.0(3) yes
C7 C10 C12 115.8(3) yes
C11 C10 C12 109.9(3) yes
C10 C11 H111 109.1(2) no
C10 C11 H112 109.7(2) no
H111 C11 H112 109.477 no
C10 C11 H113 109.6(2) no
H111 C11 H113 109.475 no
H112 C11 H113 109.476 no
C10 C12 H121 109.5(2) no
C10 C12 H122 109.4(2) no
H121 C12 H122 109.475 no
C10 C12 H123 109.5(2) no
H121 C12 H123 109.476 no
H122 C12 H123 109.476 no
P1 C13 C14 117.13(19) yes
P1 C13 C18 123.3(2) yes
C14 C13 C18 119.4(2) yes
C13 C14 C15 120.3(3) yes
C13 C14 H141 119.47(15) no
C15 C14 H141 120.21(18) no
C14 C15 C16 120.2(3) yes
C14 C15 H151 119.61(18) no
C16 C15 H151 120.21(17) no
C15 C16 C17 119.9(3) yes
C15 C16 H161 119.98(17) no
C17 C16 H161 120.12(17) no
C16 C17 C18 120.6(3) yes
C16 C17 H171 119.88(17) no
C18 C17 H171 119.49(17) no
C13 C18 C17 119.6(3) yes
C13 C18 H181 119.77(16) no
C17 C18 H181 120.63(17) no
P1 C19 C20 120.9(2) yes
P1 C19 C24 121.3(2) yes
C20 C19 C24 117.7(2) yes
C19 C20 C21 121.1(3) yes
C19 C20 H201 118.96(16) no
C21 C20 H201 119.97(19) no
C20 C21 C22 120.0(3) yes
C20 C21 H211 119.64(19) no
C22 C21 H211 120.30(18) no
C21 C22 C23 119.8(3) yes
C21 C22 H221 120.23(18) no
C23 C22 H221 119.98(18) no
C22 C23 C24 120.3(3) yes
C22 C23 H231 120.27(18) no
C24 C23 H231 119.44(18) no
C19 C24 C23 121.1(3) yes
C19 C24 H241 119.11(16) no
C23 C24 H241 119.81(18) no
P1 C25 C26 122.5(2) yes
P1 C25 C30 119.3(2) yes
C26 C25 C30 118.2(2) yes
C25 C26 C27 120.8(3) yes
C25 C26 H261 119.55(16) no
C27 C26 H261 119.67(18) no
C26 C27 C28 120.4(3) yes
C26 C27 H271 120.00(18) no
C28 C27 H271 119.64(18) no
C27 C28 C29 119.5(3) yes
C27 C28 H281 120.08(18) no
C29 C28 H281 120.47(18) no
C28 C29 C30 120.7(3) yes
C28 C29 H291 119.43(18) no
C30 C29 H291 119.87(17) no
C25 C30 C29 120.5(3) yes
C25 C30 H301 119.53(15) no
C29 C30 H301 119.97(17) no
P2 C31 C32 118.4(2) yes
P2 C31 C36 122.7(2) yes
C32 C31 C36 118.8(2) yes
C31 C32 C33 120.2(3) yes
C31 C32 H321 119.59(16) no
C33 C32 H321 120.22(17) no
C32 C33 C34 120.7(3) yes
C32 C33 H331 119.57(17) no
C34 C33 H331 119.71(18) no
C33 C34 C35 119.6(3) yes
C33 C34 H341 120.30(18) no
C35 C34 H341 120.11(17) no
C34 C35 C36 120.6(3) yes
C34 C35 H351 119.93(17) no
C36 C35 H351 119.49(17) no
C31 C36 C35 120.1(3) yes
C31 C36 H361 119.89(16) no
C35 C36 H361 120.02(17) no
P2 C37 C38 122.0(2) yes
P2 C37 C42 118.36(19) yes
C38 C37 C42 119.2(2) yes
C37 C38 C39 120.1(3) yes
C37 C38 H381 119.90(15) no
C39 C38 H381 120.03(17) no
C38 C39 C40 120.1(3) yes
C38 C39 H391 119.85(17) no
C40 C39 H391 120.02(17) no
C39 C40 C41 120.2(3) yes
C39 C40 H401 119.78(17) no
C41 C40 H401 120.01(17) no
C40 C41 C42 119.8(3) yes
C40 C41 H411 120.11(17) no
C42 C41 H411 120.06(17) no
C37 C42 C41 120.5(3) yes
C37 C42 H421 119.62(15) no
C41 C42 H421 119.87(17) no
P2 C43 C44 121.4(2) yes
P2 C43 C48 120.8(2) yes
C44 C43 C48 117.8(2) yes
C43 C44 C45 120.7(3) yes
C43 C44 H441 119.35(16) no
C45 C44 H441 119.98(18) no
C44 C45 C46 120.8(3) yes
C44 C45 H451 119.62(18) no
C46 C45 H451 119.62(18) no
C45 C46 C47 119.3(3) yes
C45 C46 H461 120.41(18) no
C47 C46 H461 120.24(17) no
C46 C47 C48 120.6(3) yes
C46 C47 H471 119.67(17) no
C48 C47 H471 119.69(17) no
C43 C48 C47 120.8(3) yes
C43 C48 H481 119.37(16) no
C47 C48 H481 119.85(17) no
C50 C49 C54 117.3(4) yes
C50 C49 C55 122.4(4) yes
C54 C49 C55 120.3(4) yes
C49 C50 C51 120.9(4) yes
C49 C50 H501 119.5(3) no
C51 C50 H501 119.6(2) no
C50 C51 C52 120.6(4) yes
C50 C51 H511 118.9(2) no
C52 C51 H511 120.5(3) no
C51 C52 C53 119.5(4) yes
C51 C52 H521 119.7(3) no
C53 C52 H521 120.8(3) no
C52 C53 C54 120.4(4) yes
C52 C53 H531 119.6(3) no
C54 C53 H531 120.0(2) no
C49 C54 C53 121.2(4) yes
C49 C54 H541 118.8(2) no
C53 C54 H541 120.0(2) no
C49 C55 H551 109.4(3) no
C49 C55 H552 108.8(3) no
H551 C55 H552 109.475 no
C49 C55 H553 110.2(2) no
H551 C55 H553 109.476 no
H552 C55 H553 109.476 no
C57 C56 C61 120.1(2) yes
C57 C56 C62 119.96(13) yes
C61 C56 C62 119.94(17) yes
C56 C57 C58 119.96(17) yes
C56 C57 H571 120.1(3) no
C58 C57 H571 120.0(3) no
C57 C58 C59 120.04(17) yes
C57 C58 H581 120.0(3) no
C59 C58 H581 120.0(3) no
C58 C59 C60 120.02(17) yes
C58 C59 H591 120.0(3) no
C60 C59 H591 120.0(3) no
C59 C60 C61 120.06(17) yes
C59 C60 H601 120.0(3) no
C61 C60 H601 120.0(3) no
C56 C61 C60 119.80(17) yes
C56 C61 H611 120.2(3) no
C60 C61 H611 120.0(3) no
C56 C62 H621 109.5(3) no
C56 C62 H622 109.2(4) no
C56 C62 H623 109.6(4) no
H621 C62 H622 109.475 no
H621 C62 H623 109.476 no
H622 C62 H623 109.476 no

loop_
_geom_bond_atom_site_label_1
_geom_bond_atom_site_label_2
_geom_bond_distance
_geom_bond_publ_flag
Ni1 Br1 2.3680(4) yes
Ni1 P1 2.2348(7) yes
Ni1 P2 2.2372(7) yes
Ni1 C1 1.894(3) yes
P1 C13 1.820(3) yes
P1 C19 1.843(3) yes
P1 C25 1.829(3) yes
P2 C31 1.831(3) yes
P2 C37 1.828(2) yes
P2 C43 1.841(3) yes
O1 B1 1.363(4) yes
O1 C7 1.467(3) yes
O2 B1 1.372(4) yes
O2 C10 1.455(4) yes
B1 C2 1.546(4) yes
C1 C2 1.406(4) yes
C1 C6 1.403(4) yes
C2 C3 1.404(4) yes
C3 C4 1.388(4) yes
C3 H31 1.000 no
C4 C5 1.388(4) yes
C4 H41 1.000 no
C5 C6 1.392(4) yes
C5 H51 1.000 no
C6 H61 1.000 no
C7 C8 1.510(5) yes
C7 C9 1.514(5) yes
C7 C10 1.551(4) yes
C8 H81 1.000 no
C8 H82 1.000 no
C8 H83 1.000 no
C9 H91 1.000 no
C9 H92 1.000 no
C9 H93 1.000 no
C10 C11 1.522(5) yes
C10 C12 1.512(4) yes
C11 H111 1.000 no
C11 H112 1.000 no
C11 H113 1.000 no
C12 H121 1.000 no
C12 H122 1.000 no
C12 H123 1.000 no
C13 C14 1.396(4) yes
C13 C18 1.388(4) yes
C14 C15 1.379(4) yes
C14 H141 1.000 no
C15 C16 1.381(4) yes
C15 H151 1.000 no
C16 C17 1.376(5) yes
C16 H161 1.000 no
C17 C18 1.392(4) yes
C17 H171 1.000 no
C18 H181 1.000 no
C19 C20 1.395(4) yes
C19 C24 1.397(4) yes
C20 C21 1.392(4) yes
C20 H201 1.000 no
C21 C22 1.378(5) yes
C21 H211 1.000 no
C22 C23 1.383(5) yes
C22 H221 1.000 no
C23 C24 1.384(4) yes
C23 H231 1.000 no
C24 H241 1.000 no
C25 C26 1.394(4) yes
C25 C30 1.394(4) yes
C26 C27 1.384(4) yes
C26 H261 1.000 no
C27 C28 1.376(4) yes
C27 H271 1.000 no
C28 C29 1.379(4) yes
C28 H281 1.000 no
C29 C30 1.381(4) yes
C29 H291 1.000 no
C30 H301 1.000 no
C31 C32 1.399(4) yes
C31 C36 1.395(4) yes
C32 C33 1.387(4) yes
C32 H321 1.000 no
C33 C34 1.379(4) yes
C33 H331 1.000 no
C34 C35 1.379(4) yes
C34 H341 1.000 no
C35 C36 1.394(4) yes
C35 H351 1.000 no
C36 H361 1.000 no
C37 C38 1.390(4) yes
C37 C42 1.388(4) yes
C38 C39 1.396(4) yes
C38 H381 1.000 no
C39 C40 1.377(4) yes
C39 H391 1.000 no
C40 C41 1.382(4) yes
C40 H401 1.000 no
C41 C42 1.391(4) yes
C41 H411 1.000 no
C42 H421 1.000 no
C43 C44 1.400(4) yes
C43 C48 1.398(4) yes
C44 C45 1.393(4) yes
C44 H441 1.000 no
C45 C46 1.373(4) yes
C45 H451 1.000 no
C46 C47 1.382(4) yes
C46 H461 1.000 no
C47 C48 1.390(4) yes
C47 H471 1.000 no
C48 H481 1.000 no
C49 C50 1.390(5) yes
C49 C54 1.376(6) yes
C49 C55 1.488(6) yes
C50 C51 1.375(6) yes
C50 H501 1.000 no
C51 C52 1.362(6) yes
C51 H511 1.000 no
C52 C53 1.360(6) yes
C52 H521 1.000 no
C53 C54 1.381(6) yes
C53 H531 1.000 no
C54 H541 1.000 no
C55 H551 1.000 no
C55 H552 1.000 no
C55 H553 1.000 no
C56 C57 1.385(7) yes
C56 C61 1.375(7) yes
C56 C62 1.482(9) yes
C57 C58 1.397(8) yes
C57 H571 1.000 no
C58 C59 1.375(7) yes
C58 H581 1.000 no
C59 C60 1.382(7) yes
C59 H591 1.000 no
C60 C61 1.402(8) yes
C60 H601 1.000 no
C61 H611 1.000 no
C62 H621 1.000 no
C62 H622 1.000 no
C62 H623 1.000 no
